data_7220042
loop_
_publ_author_name
'Yang, Fan'
'Sun, Jing'
'Gao, Hong'
'Yan, Chao Guo'

_publ_section_title
;
 Unprecedented formation of spiro[indoline-3,7'-pyrrolo[1,2-a]azepine] via
 multicomponent reaction of L-proline, isatin and But-2-ynedioate
;
_journal_name_full 'RSC Adv.'
_journal_paper_doi 10.1039/C5RA04102C
_journal_year 2015
_chemical_formula_moiety 'C25 H24 N2 O5 '
_chemical_formula_sum 'C25 H24 N2 O5'
_chemical_formula_weight 432.46
_chemical_name_systematic
; 
 ? 
;
_space_group_IT_number 15
_symmetry_cell_setting monoclinic
_symmetry_space_group_name_Hall '-C 2yc'
_symmetry_space_group_name_H-M 'C 1 2/c 1'
_atom_sites_solution_hydrogens geom
_atom_sites_solution_primary direct
_atom_sites_solution_secondary difmap
_audit_creation_method SHELXL-97
_audit_update_record
;
2015-01-14 deposited with the CCDC.
2015-03-31 downloaded from the CCDC.
;
_cell_angle_alpha 90.00
_cell_angle_beta 99.662(4)
_cell_angle_gamma 90.00
_cell_formula_units_Z 8
_cell_length_a 23.824(3)
_cell_length_b 10.3816(12)
_cell_length_c 17.6818(19)
_cell_measurement_reflns_used 9996
_cell_measurement_temperature 296(2)
_cell_measurement_theta_max 26.79
_cell_measurement_theta_min 2.34
_cell_volume 4311.2(9)
_computing_cell_refinement 'Bruker SMART'
_computing_data_collection 'Bruker SMART'
_computing_data_reduction 'Bruker SAINT'
_computing_molecular_graphics 'Bruker SHELXTL'
_computing_publication_material 'Bruker SHELXTL'
_computing_structure_refinement 'SHELXL-97 (Sheldrick, 1997)'
_computing_structure_solution 'SHELXS-97 (Sheldrick, 1990)'
_diffrn_ambient_temperature 296(2)
_diffrn_measured_fraction_theta_full 0.997
_diffrn_measured_fraction_theta_max 0.997
_diffrn_measurement_device_type 'CCD area detector'
_diffrn_measurement_method 'phi and omega scans'
_diffrn_radiation_monochromator graphite
_diffrn_radiation_source 'fine-focus sealed tube'
_diffrn_radiation_type MoK\a
_diffrn_radiation_wavelength 0.71073
_diffrn_reflns_av_R_equivalents 0.0576
_diffrn_reflns_av_sigmaI/netI 0.0381
_diffrn_reflns_limit_h_max 30
_diffrn_reflns_limit_h_min -30
_diffrn_reflns_limit_k_max 13
_diffrn_reflns_limit_k_min -13
_diffrn_reflns_limit_l_max 22
_diffrn_reflns_limit_l_min -22
_diffrn_reflns_number 32256
_diffrn_reflns_theta_full 27.56
_diffrn_reflns_theta_max 27.56
_diffrn_reflns_theta_min 1.73
_exptl_absorpt_coefficient_mu 0.094
_exptl_absorpt_correction_T_max 0.980
_exptl_absorpt_correction_T_min 0.967
_exptl_absorpt_correction_type multi-scan
_exptl_absorpt_process_details sadabs
_exptl_crystal_colour colorless
_exptl_crystal_density_diffrn 1.333
_exptl_crystal_density_method 'not measured'
_exptl_crystal_description block
_exptl_crystal_F_000 1824
_exptl_crystal_size_max 0.36
_exptl_crystal_size_mid 0.34
_exptl_crystal_size_min 0.22
_refine_diff_density_max 0.203
_refine_diff_density_min -0.215
_refine_diff_density_rms 0.047
_refine_ls_extinction_method none
_refine_ls_goodness_of_fit_ref 1.018
_refine_ls_hydrogen_treatment constr
_refine_ls_matrix_type full
_refine_ls_number_parameters 291
_refine_ls_number_reflns 4972
_refine_ls_number_restraints 0
_refine_ls_restrained_S_all 1.018
_refine_ls_R_factor_all 0.0712
_refine_ls_R_factor_gt 0.0466
_refine_ls_shift/su_max 0.000
_refine_ls_shift/su_mean 0.000
_refine_ls_structure_factor_coef Fsqd
_refine_ls_weighting_details 'calc w=1/[\s^2^(Fo^2^)+(0.0606P)^2^+1.8260P] where P=(Fo^2^+2Fc^2^)/3'
_refine_ls_weighting_scheme calc
_refine_ls_wR_factor_gt 0.1132
_refine_ls_wR_factor_ref 0.1258
_reflns_number_gt 3624
_reflns_number_total 4987
_reflns_threshold_expression >2sigma(I)
_cod_data_source_file c5ra04102c2.cif
_cod_data_source_block 1a
_cod_depositor_comments
;
The following automatic conversions were performed:

'_symmetry_cell_setting' value 'Monoclinic' changed to 'monoclinic'
according to
/usr/data/users/saulius/crontab/automatic-downloads/rss-feeds/RSC/lib/dictionaries/cif_core.dic
dictionary named 'cif_core.dic' version 2.4.2 from 2011-04-26.

Automatic conversion script
Id: cif_fix_values 3143 2015-03-26 13:38:13Z robertas 
;
_cod_original_sg_symbol_H-M 'C 2/c'
_cod_original_formula_sum 'C25 H24 N2 O5 '
_cod_database_code 7220042

loop_
_symmetry_equiv_pos_as_xyz
'x, y, z'
'-x, y, -z+1/2'
'x+1/2, y+1/2, z'
'-x+1/2, y+1/2, -z+1/2'
'-x, -y, -z'
'x, -y, z-1/2'
'-x+1/2, -y+1/2, -z'
'x+1/2, -y+1/2, z-1/2'

loop_
_atom_site_label
_atom_site_type_symbol
_atom_site_fract_x
_atom_site_fract_y
_atom_site_fract_z
_atom_site_U_iso_or_equiv
_atom_site_adp_type
_atom_site_occupancy
_atom_site_symmetry_multiplicity
_atom_site_calc_flag
_atom_site_refinement_flags
C1 C 0.32502(7) 0.50666(17) 0.22828(11) 0.0535(4) Uani 1 1 d .
H1 H 0.2936 0.4566 0.2338 0.064 Uiso 1 1 calc R
C2 C 0.37398(8) 0.4481(2) 0.21254(12) 0.0692(6) Uani 1 1 d .
H2 H 0.3752 0.3590 0.2076 0.083 Uiso 1 1 calc R
C3 C 0.42051(8) 0.5206(2) 0.20427(12) 0.0694(6) Uani 1 1 d .
H3 H 0.4534 0.4809 0.1940 0.083 Uiso 1 1 calc R
C4 C 0.41853(7) 0.6518(2) 0.21119(11) 0.0629(5) Uani 1 1 d .
H4 H 0.4500 0.7013 0.2053 0.075 Uiso 1 1 calc R
C5 C 0.36969(6) 0.71084(17) 0.22694(10) 0.0483(4) Uani 1 1 d .
H5 H 0.3687 0.8000 0.2316 0.058 Uiso 1 1 calc R
C6 C 0.32242(6) 0.63886(15) 0.23582(8) 0.0381(3) Uani 1 1 d .
C7 C 0.27007(6) 0.70303(16) 0.25598(9) 0.0417(4) Uani 1 1 d .
H7A H 0.2635 0.6705 0.3052 0.050 Uiso 1 1 calc R
H7B H 0.2771 0.7949 0.2615 0.050 Uiso 1 1 calc R
C8 C 0.17824(6) 0.59353(13) 0.20704(8) 0.0326(3) Uani 1 1 d .
C9 C 0.13073(5) 0.60089(13) 0.13474(8) 0.0315(3) Uani 1 1 d .
C10 C 0.15437(6) 0.70234(13) 0.08741(8) 0.0333(3) Uani 1 1 d .
C11 C 0.13555(7) 0.74656(15) 0.01402(9) 0.0418(4) Uani 1 1 d .
H11 H 0.1024 0.7141 -0.0149 0.050 Uiso 1 1 calc R
C12 C 0.16712(8) 0.84065(16) -0.01588(10) 0.0495(4) Uani 1 1 d .
H12 H 0.1547 0.8722 -0.0651 0.059 Uiso 1 1 calc R
C13 C 0.21653(8) 0.88741(17) 0.02669(11) 0.0531(4) Uani 1 1 d .
H13 H 0.2367 0.9513 0.0059 0.064 Uiso 1 1 calc R
C14 C 0.23700(7) 0.84202(16) 0.09937(10) 0.0465(4) Uani 1 1 d .
H14 H 0.2706 0.8737 0.1278 0.056 Uiso 1 1 calc R
C15 C 0.20558(6) 0.74751(14) 0.12835(8) 0.0345(3) Uani 1 1 d .
C16 C 0.04227(6) 0.50627(15) 0.15655(8) 0.0379(3) Uani 1 1 d .
H16 H 0.0418 0.4713 0.2079 0.045 Uiso 1 1 calc R
C17 C -0.01823(6) 0.54408(17) 0.11910(11) 0.0519(4) Uani 1 1 d .
H17A H -0.0246 0.5262 0.0645 0.062 Uiso 1 1 calc R
H17B H -0.0465 0.4986 0.1425 0.062 Uiso 1 1 calc R
C18 C -0.01994(7) 0.68704(18) 0.13433(11) 0.0526(4) Uani 1 1 d .
H18A H -0.0274 0.7042 0.1856 0.063 Uiso 1 1 calc R
H18B H -0.0487 0.7294 0.0973 0.063 Uiso 1 1 calc R
C19 C 0.03931(7) 0.73039(16) 0.12557(12) 0.0559(5) Uani 1 1 d .
H19A H 0.0427 0.7390 0.0719 0.067 Uiso 1 1 calc R
H19B H 0.0488 0.8120 0.1512 0.067 Uiso 1 1 calc R
C20 C 0.07397(6) 0.41592(14) 0.11193(8) 0.0332(3) Uani 1 1 d .
C21 C 0.05297(6) 0.28437(15) 0.09229(9) 0.0404(4) Uani 1 1 d .
C22 C 0.07803(12) 0.07342(19) 0.06246(16) 0.0890(8) Uani 1 1 d .
H22A H 0.0578 0.0427 0.1015 0.134 Uiso 1 1 calc R
H22B H 0.1118 0.0229 0.0629 0.134 Uiso 1 1 calc R
H22C H 0.0542 0.0661 0.0132 0.134 Uiso 1 1 calc R
C23 C 0.12179(5) 0.46937(13) 0.09752(8) 0.0306(3) Uani 1 1 d .
C24 C 0.16548(6) 0.41190(13) 0.05621(8) 0.0324(3) Uani 1 1 d .
C25 C 0.18086(8) 0.3242(2) -0.06179(11) 0.0667(6) Uani 1 1 d .
H25A H 0.2190 0.3564 -0.0487 0.100 Uiso 1 1 calc R
H25B H 0.1672 0.3389 -0.1153 0.100 Uiso 1 1 calc R
H25C H 0.1805 0.2336 -0.0513 0.100 Uiso 1 1 calc R
N1 N 0.21851(5) 0.68256(12) 0.19921(7) 0.0350(3) Uani 1 1 d .
N2 N 0.07609(5) 0.62677(12) 0.16228(7) 0.0369(3) Uani 1 1 d .
O1 O 0.17793(5) 0.52223(11) 0.26137(6) 0.0460(3) Uani 1 1 d .
O2 O 0.21355(4) 0.39229(12) 0.08573(6) 0.0517(3) Uani 1 1 d .
O3 O 0.14453(4) 0.39038(12) -0.01668(6) 0.0489(3) Uani 1 1 d .
O4 O 0.00495(5) 0.25150(13) 0.09211(10) 0.0743(4) Uani 1 1 d .
O5 O 0.09347(5) 0.20622(11) 0.07708(8) 0.0604(3) Uani 1 1 d .

loop_
_atom_site_aniso_label
_atom_site_aniso_U_11
_atom_site_aniso_U_22
_atom_site_aniso_U_33
_atom_site_aniso_U_23
_atom_site_aniso_U_13
_atom_site_aniso_U_12
C1 0.0403(9) 0.0448(10) 0.0729(12) -0.0024(9) 0.0020(8) -0.0029(7)
C2 0.0592(12) 0.0542(11) 0.0888(15) -0.0151(11) -0.0029(10) 0.0155(9)
C3 0.0404(10) 0.0938(17) 0.0714(13) -0.0196(12) 0.0021(9) 0.0187(10)
C4 0.0344(9) 0.0872(15) 0.0663(12) -0.0081(11) 0.0061(8) -0.0073(9)
C5 0.0378(8) 0.0514(10) 0.0531(10) -0.0077(8) -0.0002(7) -0.0071(7)
C6 0.0310(7) 0.0464(9) 0.0337(8) -0.0054(7) -0.0040(6) -0.0012(6)
C7 0.0334(7) 0.0495(9) 0.0392(8) -0.0120(7) -0.0028(6) -0.0013(7)
C8 0.0314(7) 0.0327(7) 0.0330(8) -0.0024(6) 0.0029(5) 0.0033(6)
C9 0.0278(6) 0.0332(7) 0.0324(7) -0.0018(6) 0.0023(5) 0.0017(5)
C10 0.0339(7) 0.0300(7) 0.0354(8) -0.0020(6) 0.0042(6) 0.0020(6)
C11 0.0434(8) 0.0428(9) 0.0375(8) -0.0007(7) 0.0016(6) 0.0037(7)
C12 0.0648(11) 0.0453(9) 0.0392(9) 0.0072(7) 0.0108(8) 0.0065(8)
C13 0.0643(11) 0.0423(9) 0.0571(11) 0.0048(8) 0.0232(9) -0.0075(8)
C14 0.0439(9) 0.0427(9) 0.0538(10) -0.0041(8) 0.0111(7) -0.0103(7)
C15 0.0348(7) 0.0324(7) 0.0366(8) -0.0046(6) 0.0064(6) 0.0012(6)
C16 0.0324(7) 0.0455(9) 0.0367(8) 0.0033(7) 0.0086(6) 0.0007(6)
C17 0.0289(7) 0.0605(11) 0.0663(11) -0.0034(9) 0.0082(7) 0.0027(7)
C18 0.0382(8) 0.0650(11) 0.0533(10) -0.0019(9) 0.0035(7) 0.0143(8)
C19 0.0395(9) 0.0442(10) 0.0830(13) 0.0022(9) 0.0074(8) 0.0125(7)
C20 0.0299(6) 0.0366(8) 0.0321(7) 0.0017(6) 0.0027(5) 0.0000(6)
C21 0.0387(8) 0.0417(8) 0.0404(8) 0.0032(7) 0.0055(6) -0.0090(7)
C22 0.1034(18) 0.0380(11) 0.129(2) -0.0189(12) 0.0279(16) -0.0140(11)
C23 0.0279(6) 0.0322(7) 0.0305(7) -0.0002(6) 0.0018(5) 0.0007(5)
C24 0.0309(7) 0.0310(7) 0.0353(8) -0.0006(6) 0.0060(6) -0.0025(6)
C25 0.0583(11) 0.0904(15) 0.0553(11) -0.0291(11) 0.0210(9) -0.0007(10)
N1 0.0287(6) 0.0378(7) 0.0360(7) -0.0031(5) -0.0013(5) -0.0015(5)
N2 0.0297(6) 0.0409(7) 0.0398(7) -0.0054(5) 0.0051(5) 0.0048(5)
O1 0.0474(6) 0.0490(6) 0.0391(6) 0.0084(5) 0.0001(5) -0.0002(5)
O2 0.0320(5) 0.0717(8) 0.0504(7) -0.0064(6) 0.0037(5) 0.0098(5)
O3 0.0411(6) 0.0693(8) 0.0361(6) -0.0125(5) 0.0059(5) 0.0052(5)
O4 0.0450(7) 0.0585(8) 0.1210(12) -0.0028(8) 0.0187(7) -0.0199(6)
O5 0.0579(7) 0.0363(6) 0.0908(10) -0.0136(6) 0.0239(7) -0.0059(6)

loop_
_atom_type_symbol
_atom_type_description
_atom_type_scat_dispersion_real
_atom_type_scat_dispersion_imag
_atom_type_scat_source
C C 0.0033 0.0016 'International Tables Vol C Tables 4.2.6.8 and 6.1.1.4'
H H 0.0000 0.0000 'International Tables Vol C Tables 4.2.6.8 and 6.1.1.4'
N N 0.0061 0.0033 'International Tables Vol C Tables 4.2.6.8 and 6.1.1.4'
O O 0.0106 0.0060 'International Tables Vol C Tables 4.2.6.8 and 6.1.1.4'

loop_
_geom_angle_atom_site_label_1
_geom_angle_atom_site_label_2
_geom_angle_atom_site_label_3
_geom_angle
C6 C1 C2 120.57(17)
C6 C1 H1 119.7
C2 C1 H1 119.7
C3 C2 C1 120.34(18)
C3 C2 H2 119.8
C1 C2 H2 119.8
C2 C3 C4 119.82(17)
C2 C3 H3 120.1
C4 C3 H3 120.1
C3 C4 C5 120.08(18)
C3 C4 H4 120.0
C5 C4 H4 120.0
C6 C5 C4 120.80(17)
C6 C5 H5 119.6
C4 C5 H5 119.6
C1 C6 C5 118.39(15)
C1 C6 C7 120.93(14)
C5 C6 C7 120.64(14)
N1 C7 C6 113.90(12)
N1 C7 H7A 108.8
C6 C7 H7A 108.8
N1 C7 H7B 108.8
C6 C7 H7B 108.8
H7A C7 H7B 107.7
O1 C8 N1 126.51(13)
O1 C8 C9 125.33(12)
N1 C8 C9 108.14(11)
N2 C9 C10 118.86(11)
N2 C9 C23 103.76(10)
C10 C9 C23 115.20(11)
N2 C9 C8 107.13(11)
C10 C9 C8 101.61(10)
C23 C9 C8 109.97(11)
C11 C10 C15 119.72(14)
C11 C10 C9 131.35(13)
C15 C10 C9 108.81(12)
C10 C11 C12 118.74(15)
C10 C11 H11 120.6
C12 C11 H11 120.6
C13 C12 C11 120.53(16)
C13 C12 H12 119.7
C11 C12 H12 119.7
C12 C13 C14 121.74(16)
C12 C13 H13 119.1
C14 C13 H13 119.1
C13 C14 C15 117.31(15)
C13 C14 H14 121.3
C15 C14 H14 121.3
C14 C15 C10 121.87(14)
C14 C15 N1 128.09(13)
C10 C15 N1 110.04(12)
N2 C16 C20 104.27(11)
N2 C16 C17 105.92(12)
C20 C16 C17 116.77(13)
N2 C16 H16 109.8
C20 C16 H16 109.8
C17 C16 H16 109.8
C18 C17 C16 103.07(13)
C18 C17 H17A 111.1
C16 C17 H17A 111.1
C18 C17 H17B 111.1
C16 C17 H17B 111.1
H17A C17 H17B 109.1
C17 C18 C19 102.73(13)
C17 C18 H18A 111.2
C19 C18 H18A 111.2
C17 C18 H18B 111.2
C19 C18 H18B 111.2
H18A C18 H18B 109.1
N2 C19 C18 103.56(14)
N2 C19 H19A 111.0
C18 C19 H19A 111.0
N2 C19 H19B 111.0
C18 C19 H19B 111.0
H19A C19 H19B 109.0
C23 C20 C21 127.49(13)
C23 C20 C16 111.18(12)
C21 C20 C16 121.27(12)
O4 C21 O5 123.77(15)
O4 C21 C20 123.52(15)
O5 C21 C20 112.68(12)
O5 C22 H22A 109.5
O5 C22 H22B 109.5
H22A C22 H22B 109.5
O5 C22 H22C 109.5
H22A C22 H22C 109.5
H22B C22 H22C 109.5
C20 C23 C24 128.11(13)
C20 C23 C9 110.81(12)
C24 C23 C9 120.93(11)
O2 C24 O3 125.15(13)
O2 C24 C23 123.42(13)
O3 C24 C23 111.39(11)
O3 C25 H25A 109.5
O3 C25 H25B 109.5
H25A C25 H25B 109.5
O3 C25 H25C 109.5
H25A C25 H25C 109.5
H25B C25 H25C 109.5
C8 N1 C15 111.33(11)
C8 N1 C7 123.71(12)
C15 N1 C7 124.89(12)
C19 N2 C16 108.12(11)
C19 N2 C9 118.51(12)
C16 N2 C9 108.69(11)
C24 O3 C25 117.11(13)
C21 O5 C22 116.82(15)

loop_
_geom_bond_atom_site_label_1
_geom_bond_atom_site_label_2
_geom_bond_distance
C1 C6 1.381(2)
C1 C2 1.384(3)
C1 H1 0.9300
C2 C3 1.368(3)
C2 H2 0.9300
C3 C4 1.369(3)
C3 H3 0.9300
C4 C5 1.384(2)
C4 H4 0.9300
C5 C6 1.382(2)
C5 H5 0.9300
C6 C7 1.508(2)
C7 N1 1.4655(17)
C7 H7A 0.9700
C7 H7B 0.9700
C8 O1 1.2138(17)
C8 N1 1.3559(18)
C8 C9 1.5608(19)
C9 N2 1.4889(17)
C9 C10 1.512(2)
C9 C23 1.5152(19)
C10 C11 1.379(2)
C10 C15 1.3915(19)
C11 C12 1.390(2)
C11 H11 0.9300
C12 C13 1.375(3)
C12 H12 0.9300
C13 C14 1.379(2)
C13 H13 0.9300
C14 C15 1.384(2)
C14 H14 0.9300
C15 N1 1.4106(19)
C16 N2 1.4823(19)
C16 C20 1.508(2)
C16 C17 1.533(2)
C16 H16 0.9800
C17 C18 1.510(3)
C17 H17A 0.9700
C17 H17B 0.9700
C18 C19 1.514(2)
C18 H18A 0.9700
C18 H18B 0.9700
C19 N2 1.468(2)
C19 H19A 0.9700
C19 H19B 0.9700
C20 C23 1.3297(19)
C20 C21 1.476(2)
C21 O4 1.1933(18)
C21 O5 1.3224(19)
C22 O5 1.439(2)
C22 H22A 0.9600
C22 H22B 0.9600
C22 H22C 0.9600
C23 C24 1.4927(18)
C24 O2 1.1936(17)
C24 O3 1.3206(18)
C25 O3 1.445(2)
C25 H25A 0.9600
C25 H25B 0.9600
C25 H25C 0.9600
